data_4515625
loop_
_publ_author_name
'Yu, Fei-Le'
'Bai, Da-Chang'
'Liu, Xiu-Yan'
'Jiang, Yang-Jie'
'Ding, Chang-Hua'
'Hou, Xue-Long'

_publ_section_title
;
 Pd-Catalyzed Allylic Alkylation of gem-Alkyl,Aryl-Disubstituted Allyl
 Reagents with Ketones: Diastereoselective Construction of Vicinal
 Tertiary and Quaternary Carbon Centers
;
_journal_issue 4
_journal_name_full 'ACS Catalysis'
_journal_page_first 3317
_journal_paper_doi 10.1021/acscatal.7b04313
_journal_volume 8
_journal_year 2018
_chemical_absolute_configuration ad
_chemical_formula_sum 'C26 H36 O4 S'
_chemical_formula_weight 444.61
_space_group_crystal_system monoclinic
_space_group_IT_number 4
_space_group_name_Hall 'P 2yb'
_space_group_name_H-M_alt 'P 1 21 1'
_atom_sites_solution_hydrogens geom
_audit_creation_method SHELXL-2013
_cell_angle_alpha 90
_cell_angle_beta 94.577(3)
_cell_angle_gamma 90
_cell_formula_units_Z 2
_cell_length_a 9.0489(15)
_cell_length_b 8.4426(15)
_cell_length_c 15.648(3)
_cell_measurement_reflns_used 2938
_cell_measurement_temperature 293(2)
_cell_measurement_theta_max 49.902
_cell_measurement_theta_min 5.033
_cell_volume 1191.6(4)
_computing_cell_refinement 'Bruker SMART'
_computing_data_collection 'Bruker SMART'
_computing_data_reduction 'Bruker SHELXTL'
_computing_molecular_graphics 'Bruker SHELXTL'
_computing_publication_material 'Bruker SHELXTL'
_computing_structure_refinement 'SHELXL-2013 (Sheldrick, 2013)'
_computing_structure_solution 'Bruker SHELXTL'
_diffrn_ambient_temperature 293(2)
_diffrn_measured_fraction_theta_full 0.999
_diffrn_measured_fraction_theta_max 0.999
_diffrn_measurement_device_type 'CCD area detector'
_diffrn_measurement_method 'phi and omega scans'
_diffrn_radiation_type MoK\a
_diffrn_radiation_wavelength 0.71073
_diffrn_reflns_av_R_equivalents 0.0304
_diffrn_reflns_av_unetI/netI 0.0378
_diffrn_reflns_Laue_measured_fraction_full 0.999
_diffrn_reflns_Laue_measured_fraction_max 0.999
_diffrn_reflns_limit_h_max 9
_diffrn_reflns_limit_h_min -10
_diffrn_reflns_limit_k_max 9
_diffrn_reflns_limit_k_min -10
_diffrn_reflns_limit_l_max 18
_diffrn_reflns_limit_l_min -17
_diffrn_reflns_number 6760
_diffrn_reflns_point_group_measured_fraction_full 0.914
_diffrn_reflns_point_group_measured_fraction_max 0.913
_diffrn_reflns_theta_full 25.242
_diffrn_reflns_theta_max 25.492
_diffrn_reflns_theta_min 2.258
_exptl_absorpt_coefficient_mu 0.165
_exptl_absorpt_correction_T_max 0.7456
_exptl_absorpt_correction_T_min 0.6379
_exptl_absorpt_correction_type multi-scan
_exptl_absorpt_process_details sadabs
_exptl_crystal_colour colorless
_exptl_crystal_density_diffrn 1.239
_exptl_crystal_description prismatic
_exptl_crystal_F_000 480
_exptl_crystal_size_max 0.200
_exptl_crystal_size_mid 0.170
_exptl_crystal_size_min 0.130
_refine_diff_density_max 0.244
_refine_diff_density_min -0.148
_refine_diff_density_rms 0.038
_refine_ls_abs_structure_details
; 
 Flack x determined using 1435 quotients [(I+)-(I-)]/[(I+)+(I-)] 
 (Parsons and Flack (2004), Acta Cryst. A60, s61). 
;
_refine_ls_abs_structure_Flack 0.03(6)
_refine_ls_extinction_method none
_refine_ls_goodness_of_fit_ref 1.061
_refine_ls_hydrogen_treatment constr
_refine_ls_matrix_type full
_refine_ls_number_parameters 283
_refine_ls_number_reflns 4039
_refine_ls_number_restraints 1
_refine_ls_restrained_S_all 1.061
_refine_ls_R_factor_all 0.0428
_refine_ls_R_factor_gt 0.0390
_refine_ls_shift/su_max 0.000
_refine_ls_shift/su_mean 0.000
_refine_ls_structure_factor_coef Fsqd
_refine_ls_weighting_details 'w=1/[\s^2^(Fo^2^)+(0.0568P)^2^+0.0737P] where P=(Fo^2^+2Fc^2^)/3'
_refine_ls_weighting_scheme calc
_refine_ls_wR_factor_gt 0.0958
_refine_ls_wR_factor_ref 0.0988
_reflns_Friedel_coverage 0.703
_reflns_Friedel_fraction_full 0.816
_reflns_Friedel_fraction_max 0.812
_reflns_number_gt 3708
_reflns_number_total 4039
_reflns_threshold_expression 'I > 2\s(I)'
_cod_data_source_file cs7b04313_si_002.cif
_cod_data_source_block cd16147
_cod_original_sg_symbol_H-M 'P 21'
_cod_database_code 4515625
_shelx_space_group_comment
; 
The symmetry employed for this shelxl refinement is uniquely defined 
by the following loop, which should always be used as a source of 
symmetry information in preference to the above space-group names. 
They are only intended as comments. 
;
_shelx_estimated_absorpt_t_min 0.968
_shelx_estimated_absorpt_t_max 0.979
_shelxl_version_number 2013-4

loop_
_space_group_symop_operation_xyz
'x, y, z'
'-x, y+1/2, -z'

loop_
_atom_site_label
_atom_site_type_symbol
_atom_site_fract_x
_atom_site_fract_y
_atom_site_fract_z
_atom_site_U_iso_or_equiv
_atom_site_adp_type
_atom_site_occupancy
_atom_site_site_symmetry_order
_atom_site_calc_flag
_atom_site_refinement_flags_posn
_atom_site_refinement_flags_adp
S1 S 0.87340(7) 0.96384(10) 0.33890(5) 0.0420(2) Uani 1 1 d . .
O1 O 0.86771(19) 0.8832(3) 0.24815(12) 0.0385(5) Uani 1 1 d . .
O2 O 0.7287(2) 0.9656(4) 0.36816(14) 0.0590(6) Uani 1 1 d . .
O3 O 0.9499(3) 1.1086(3) 0.33077(17) 0.0603(7) Uani 1 1 d . .
O4 O 1.1012(3) 0.5225(3) 0.41321(18) 0.0668(7) Uani 1 1 d . .
C1 C 0.7304(3) 0.8077(4) 0.20880(19) 0.0371(6) Uani 1 1 d . .
H1 H 0.6433 0.8591 0.2299 0.044 Uiso 1 1 calc R U
C2 C 0.7328(3) 0.6346(4) 0.2334(2) 0.0479(8) Uani 1 1 d . .
H2A H 0.6407 0.5854 0.2113 0.058 Uiso 1 1 calc R U
H2B H 0.7397 0.6256 0.2953 0.058 Uiso 1 1 calc R U
C3 C 0.8622(4) 0.5468(4) 0.1987(2) 0.0544(9) Uani 1 1 d . .
H3A H 0.8542 0.4347 0.2110 0.065 Uiso 1 1 calc R U
H3B H 0.9545 0.5852 0.2271 0.065 Uiso 1 1 calc R U
C4 C 0.8641(4) 0.5707(4) 0.1026(2) 0.0551(9) Uani 1 1 d . .
H4A H 0.7781 0.5194 0.0738 0.066 Uiso 1 1 calc R U
H4B H 0.9520 0.5209 0.0831 0.066 Uiso 1 1 calc R U
C5 C 0.8633(4) 0.7462(4) 0.0783(2) 0.0472(8) Uani 1 1 d . .
H5A H 0.8592 0.7565 0.0164 0.057 Uiso 1 1 calc R U
H5B H 0.9542 0.7956 0.1022 0.057 Uiso 1 1 calc R U
C6 C 0.7298(3) 0.8308(4) 0.11207(18) 0.0364(6) Uani 1 1 d . .
H6 H 0.6432 0.7717 0.0879 0.044 Uiso 1 1 calc R U
C7 C 0.7050(3) 1.0043(4) 0.07841(19) 0.0401(7) Uani 1 1 d . .
C8 C 0.8422(4) 1.1082(4) 0.0961(2) 0.0507(8) Uani 1 1 d . .
H8A H 0.9212 1.0684 0.0648 0.076 Uiso 1 1 calc R U
H8B H 0.8722 1.1068 0.1564 0.076 Uiso 1 1 calc R U
H8C H 0.8193 1.2149 0.0784 0.076 Uiso 1 1 calc R U
C9 C 0.6670(4) 0.9931(4) -0.0184(2) 0.0501(8) Uani 1 1 d . .
H9 H 0.6054 0.9097 -0.0370 0.060 Uiso 1 1 calc R U
C10 C 0.7104(5) 1.0859(6) -0.0778(2) 0.0681(11) Uani 1 1 d . .
H10A H 0.7722 1.1713 -0.0630 0.082 Uiso 1 1 calc R U
H10B H 0.6797 1.0669 -0.1350 0.082 Uiso 1 1 calc R U
C11 C 0.5685(3) 1.0733(4) 0.11847(19) 0.0421(7) Uani 1 1 d . .
C12 C 0.5797(4) 1.1902(4) 0.1807(3) 0.0573(9) Uani 1 1 d . .
H12 H 0.6724 1.2308 0.1992 0.069 Uiso 1 1 calc R U
C13 C 0.4540(5) 1.2475(5) 0.2158(3) 0.0746(12) Uani 1 1 d . .
H13 H 0.4640 1.3257 0.2576 0.089 Uiso 1 1 calc R U
C14 C 0.3172(5) 1.1918(6) 0.1903(3) 0.0746(13) Uani 1 1 d . .
H14 H 0.2338 1.2316 0.2141 0.090 Uiso 1 1 calc R U
C15 C 0.3037(4) 1.0752(6) 0.1287(3) 0.0690(12) Uani 1 1 d . .
H15 H 0.2104 1.0359 0.1106 0.083 Uiso 1 1 calc R U
C16 C 0.4273(3) 1.0164(5) 0.0935(2) 0.0538(9) Uani 1 1 d . .
H16 H 0.4161 0.9371 0.0523 0.065 Uiso 1 1 calc R U
C17 C 0.9817(3) 0.8310(4) 0.40547(19) 0.0427(7) Uani 1 1 d . .
H17A H 0.9770 0.8667 0.4641 0.051 Uiso 1 1 calc R U
H17B H 0.9331 0.7286 0.4011 0.051 Uiso 1 1 calc R U
C18 C 1.1433(3) 0.8044(4) 0.39183(18) 0.0367(7) Uani 1 1 d . .
C19 C 1.1853(3) 0.6321(4) 0.4122(2) 0.0464(8) Uani 1 1 d . .
C20 C 1.3521(4) 0.6282(5) 0.4297(3) 0.0574(9) Uani 1 1 d . .
H20A H 1.3972 0.5571 0.3906 0.069 Uiso 1 1 calc R U
H20B H 1.3807 0.5963 0.4882 0.069 Uiso 1 1 calc R U
C21 C 1.3944(3) 0.8001(4) 0.4141(2) 0.0463(8) Uani 1 1 d . .
H21 H 1.4933 0.8298 0.4390 0.056 Uiso 1 1 calc R U
C22 C 1.3696(3) 0.8275(5) 0.3167(2) 0.0526(9) Uani 1 1 d . .
H22A H 1.4133 0.7430 0.2851 0.063 Uiso 1 1 calc R U
H22B H 1.4114 0.9280 0.3006 0.063 Uiso 1 1 calc R U
C23 C 1.1984(3) 0.8279(5) 0.30061(19) 0.0440(7) Uani 1 1 d . .
H23A H 1.1648 0.7421 0.2626 0.053 Uiso 1 1 calc R U
H23B H 1.1633 0.9276 0.2758 0.053 Uiso 1 1 calc R U
C24 C 1.2664(3) 0.8940(4) 0.4498(2) 0.0421(7) Uani 1 1 d . .
C25 C 1.2732(4) 1.0708(5) 0.4327(2) 0.0562(10) Uani 1 1 d . .
H25A H 1.1851 1.1205 0.4502 0.084 Uiso 1 1 calc R U
H25B H 1.2804 1.0886 0.3726 0.084 Uiso 1 1 calc R U
H25C H 1.3585 1.1151 0.4645 0.084 Uiso 1 1 calc R U
C26 C 1.2531(4) 0.8683(5) 0.5455(2) 0.0578(9) Uani 1 1 d . .
H26A H 1.3415 0.9055 0.5773 0.087 Uiso 1 1 calc R U
H26B H 1.2404 0.7575 0.5565 0.087 Uiso 1 1 calc R U
H26C H 1.1691 0.9258 0.5630 0.087 Uiso 1 1 calc R U

loop_
_atom_site_aniso_label
_atom_site_aniso_U_11
_atom_site_aniso_U_22
_atom_site_aniso_U_33
_atom_site_aniso_U_23
_atom_site_aniso_U_13
_atom_site_aniso_U_12
S1 0.0317(3) 0.0480(4) 0.0454(4) -0.0119(4) -0.0022(3) 0.0031(3)
O1 0.0283(9) 0.0460(12) 0.0404(11) -0.0059(9) -0.0017(8) -0.0032(8)
O2 0.0357(10) 0.0846(18) 0.0564(13) -0.0236(16) 0.0010(9) 0.0112(14)
O3 0.0553(14) 0.0472(15) 0.0757(17) -0.0149(13) -0.0109(11) -0.0001(11)
O4 0.0599(15) 0.0540(16) 0.0850(19) 0.0097(14) -0.0037(13) -0.0135(12)
C1 0.0264(13) 0.0391(16) 0.0448(16) 0.0011(13) -0.0022(11) -0.0048(12)
C2 0.0437(17) 0.047(2) 0.0519(19) 0.0063(15) -0.0065(14) -0.0122(14)
C3 0.053(2) 0.0336(17) 0.073(2) 0.0026(16) -0.0136(17) -0.0017(14)
C4 0.059(2) 0.039(2) 0.067(2) -0.0097(17) -0.0013(17) 0.0033(16)
C5 0.0515(19) 0.0424(19) 0.0476(18) -0.0065(16) 0.0035(14) 0.0009(14)
C6 0.0331(14) 0.0335(16) 0.0416(15) -0.0047(13) -0.0036(11) -0.0054(12)
C7 0.0397(15) 0.0359(18) 0.0443(16) 0.0008(13) 0.0003(12) -0.0025(12)
C8 0.0499(19) 0.0397(19) 0.062(2) 0.0020(17) 0.0034(15) -0.0102(15)
C9 0.0545(17) 0.049(2) 0.0464(17) 0.0013(16) 0.0013(13) 0.0012(16)
C10 0.082(3) 0.069(3) 0.054(2) 0.013(2) 0.0026(19) -0.002(2)
C11 0.0450(17) 0.0376(18) 0.0431(16) 0.0107(14) -0.0009(13) 0.0031(13)
C12 0.062(2) 0.045(2) 0.065(2) -0.0038(18) 0.0104(17) -0.0005(17)
C13 0.099(4) 0.052(2) 0.076(3) 0.005(2) 0.032(3) 0.014(2)
C14 0.070(3) 0.076(3) 0.081(3) 0.033(3) 0.031(2) 0.030(2)
C15 0.045(2) 0.091(3) 0.070(3) 0.032(3) 0.0005(17) 0.009(2)
C16 0.0438(18) 0.063(2) 0.054(2) 0.0113(17) -0.0029(15) 0.0016(15)
C17 0.0313(14) 0.060(2) 0.0363(15) -0.0002(15) 0.0006(11) -0.0044(14)
C18 0.0295(14) 0.0434(18) 0.0366(15) -0.0001(13) -0.0008(11) -0.0048(12)
C19 0.0441(17) 0.050(2) 0.0452(18) 0.0012(15) 0.0035(13) -0.0069(15)
C20 0.0415(17) 0.059(2) 0.070(2) 0.008(2) -0.0019(16) 0.0083(16)
C21 0.0261(14) 0.057(2) 0.0554(19) 0.0052(16) -0.0028(12) -0.0036(13)
C22 0.0326(16) 0.069(2) 0.057(2) 0.0023(18) 0.0093(13) -0.0018(15)
C23 0.0337(15) 0.061(2) 0.0377(16) 0.0005(15) 0.0041(12) -0.0033(14)
C24 0.0293(15) 0.0537(19) 0.0425(17) 0.0002(14) -0.0034(12) -0.0060(13)
C25 0.050(2) 0.050(2) 0.066(2) -0.0040(18) -0.0107(17) -0.0113(16)
C26 0.0495(18) 0.076(3) 0.0458(19) 0.0000(18) -0.0073(14) -0.0082(18)

loop_
_atom_type_symbol
_atom_type_description
_atom_type_scat_dispersion_real
_atom_type_scat_dispersion_imag
_atom_type_scat_source
C C 0.0033 0.0016 'International Tables Vol C Tables 4.2.6.8 and 6.1.1.4'
H H 0.0000 0.0000 'International Tables Vol C Tables 4.2.6.8 and 6.1.1.4'
O O 0.0106 0.0060 'International Tables Vol C Tables 4.2.6.8 and 6.1.1.4'
S S 0.1246 0.1234 'International Tables Vol C Tables 4.2.6.8 and 6.1.1.4'

loop_
_geom_angle_atom_site_label_1
_geom_angle_atom_site_label_2
_geom_angle_atom_site_label_3
_geom_angle
O3 S1 O2 119.34(16)
O3 S1 O1 105.89(14)
O2 S1 O1 109.31(12)
O3 S1 C17 110.34(15)
O2 S1 C17 107.33(15)
O1 S1 C17 103.51(14)
C1 O1 S1 121.75(17)
O1 C1 C2 108.4(2)
O1 C1 C6 107.0(2)
C2 C1 C6 112.0(3)
O1 C1 H1 109.8
C2 C1 H1 109.8
C6 C1 H1 109.8
C1 C2 C3 112.1(3)
C1 C2 H2A 109.2
C3 C2 H2A 109.2
C1 C2 H2B 109.2
C3 C2 H2B 109.2
H2A C2 H2B 107.9
C2 C3 C4 111.0(3)
C2 C3 H3A 109.4
C4 C3 H3A 109.4
C2 C3 H3B 109.4
C4 C3 H3B 109.4
H3A C3 H3B 108.0
C3 C4 C5 112.0(3)
C3 C4 H4A 109.2
C5 C4 H4A 109.2
C3 C4 H4B 109.2
C5 C4 H4B 109.2
H4A C4 H4B 107.9
C4 C5 C6 110.8(3)
C4 C5 H5A 109.5
C6 C5 H5A 109.5
C4 C5 H5B 109.5
C6 C5 H5B 109.5
H5A C5 H5B 108.1
C1 C6 C5 110.0(2)
C1 C6 C7 116.3(2)
C5 C6 C7 114.6(3)
C1 C6 H6 104.9
C5 C6 H6 104.9
C7 C6 H6 104.9
C8 C7 C9 109.3(3)
C8 C7 C11 112.0(3)
C9 C7 C11 107.6(2)
C8 C7 C6 112.5(2)
C9 C7 C6 106.9(2)
C11 C7 C6 108.3(2)
C7 C8 H8A 109.5
C7 C8 H8B 109.5
H8A C8 H8B 109.5
C7 C8 H8C 109.5
H8A C8 H8C 109.5
H8B C8 H8C 109.5
C10 C9 C7 127.9(3)
C10 C9 H9 116.1
C7 C9 H9 116.1
C9 C10 H10A 120.0
C9 C10 H10B 120.0
H10A C10 H10B 120.0
C12 C11 C16 117.2(3)
C12 C11 C7 122.6(3)
C16 C11 C7 120.2(3)
C11 C12 C13 120.6(4)
C11 C12 H12 119.7
C13 C12 H12 119.7
C14 C13 C12 121.4(5)
C14 C13 H13 119.3
C12 C13 H13 119.3
C13 C14 C15 118.8(4)
C13 C14 H14 120.6
C15 C14 H14 120.6
C16 C15 C14 120.5(4)
C16 C15 H15 119.7
C14 C15 H15 119.7
C15 C16 C11 121.3(4)
C15 C16 H16 119.3
C11 C16 H16 119.3
C18 C17 S1 120.5(2)
C18 C17 H17A 107.2
S1 C17 H17A 107.2
C18 C17 H17B 107.2
S1 C17 H17B 107.2
H17A C17 H17B 106.8
C17 C18 C19 109.8(3)
C17 C18 C23 119.6(2)
C19 C18 C23 102.6(3)
C17 C18 C24 119.7(3)
C19 C18 C24 100.6(2)
C23 C18 C24 101.7(2)
O4 C19 C20 127.3(3)
O4 C19 C18 126.1(3)
C20 C19 C18 106.7(3)
C19 C20 C21 102.1(3)
C19 C20 H20A 111.3
C21 C20 H20A 111.3
C19 C20 H20B 111.3
C21 C20 H20B 111.3
H20A C20 H20B 109.2
C20 C21 C22 106.5(3)
C20 C21 C24 103.0(3)
C22 C21 C24 103.1(2)
C20 C21 H21 114.3
C22 C21 H21 114.3
C24 C21 H21 114.3
C21 C22 C23 103.1(2)
C21 C22 H22A 111.1
C23 C22 H22A 111.1
C21 C22 H22B 111.1
C23 C22 H22B 111.1
H22A C22 H22B 109.1
C22 C23 C18 103.8(2)
C22 C23 H23A 111.0
C18 C23 H23A 111.0
C22 C23 H23B 111.0
C18 C23 H23B 111.0
H23A C23 H23B 109.0
C25 C24 C26 108.6(3)
C25 C24 C21 113.5(3)
C26 C24 C21 113.7(3)
C25 C24 C18 114.0(3)
C26 C24 C18 112.9(3)
C21 C24 C18 93.5(2)
C24 C25 H25A 109.5
C24 C25 H25B 109.5
H25A C25 H25B 109.5
C24 C25 H25C 109.5
H25A C25 H25C 109.5
H25B C25 H25C 109.5
C24 C26 H26A 109.5
C24 C26 H26B 109.5
H26A C26 H26B 109.5
C24 C26 H26C 109.5
H26A C26 H26C 109.5
H26B C26 H26C 109.5

loop_
_geom_bond_atom_site_label_1
_geom_bond_atom_site_label_2
_geom_bond_distance
S1 O3 1.415(3)
S1 O2 1.422(2)
S1 O1 1.572(2)
S1 C17 1.772(3)
O1 C1 1.486(3)
O4 C19 1.199(4)
C1 C2 1.511(5)
C1 C6 1.526(4)
C1 H1 0.9800
C2 C3 1.522(5)
C2 H2A 0.9700
C2 H2B 0.9700
C3 C4 1.519(5)
C3 H3A 0.9700
C3 H3B 0.9700
C4 C5 1.530(5)
C4 H4A 0.9700
C4 H4B 0.9700
C5 C6 1.533(4)
C5 H5A 0.9700
C5 H5B 0.9700
C6 C7 1.566(4)
C6 H6 0.9800
C7 C8 1.527(4)
C7 C9 1.529(4)
C7 C11 1.543(4)
C8 H8A 0.9600
C8 H8B 0.9600
C8 H8C 0.9600
C9 C10 1.300(5)
C9 H9 0.9300
C10 H10A 0.9300
C10 H10B 0.9300
C11 C12 1.384(5)
C11 C16 1.392(4)
C12 C13 1.389(5)
C12 H12 0.9300
C13 C14 1.354(7)
C13 H13 0.9300
C14 C15 1.377(7)
C14 H14 0.9300
C15 C16 1.378(5)
C15 H15 0.9300
C16 H16 0.9300
C17 C18 1.511(4)
C17 H17A 0.9700
C17 H17B 0.9700
C18 C19 1.531(5)
C18 C23 1.562(4)
C18 C24 1.573(4)
C19 C20 1.512(5)
C20 C21 1.526(5)
C20 H20A 0.9700
C20 H20B 0.9700
C21 C22 1.539(5)
C21 C24 1.544(4)
C21 H21 0.9800
C22 C23 1.550(4)
C22 H22A 0.9700
C22 H22B 0.9700
C23 H23A 0.9700
C23 H23B 0.9700
C24 C25 1.519(5)
C24 C26 1.528(5)
C25 H25A 0.9600
C25 H25B 0.9600
C25 H25C 0.9600
C26 H26A 0.9600
C26 H26B 0.9600
C26 H26C 0.9600

loop_
_geom_hbond_atom_site_label_D
_geom_hbond_atom_site_label_H
_geom_hbond_atom_site_label_A
_geom_hbond_distance_DH
_geom_hbond_distance_HA
_geom_hbond_distance_DA
_geom_hbond_angle_DHA
_geom_hbond_site_symmetry_A
C17 H17B O4 0.97 2.31 2.819(5) 112.0 .
C17 H17A O4 0.97 2.48 3.401(4) 159.2 2_756

loop_
_geom_torsion_atom_site_label_1
_geom_torsion_atom_site_label_2
_geom_torsion_atom_site_label_3
_geom_torsion_atom_site_label_4
_geom_torsion
O3 S1 O1 C1 -136.0(2)
O2 S1 O1 C1 -6.2(3)
C17 S1 O1 C1 107.9(2)
S1 O1 C1 C2 -91.8(3)
S1 O1 C1 C6 147.2(2)
O1 C1 C2 C3 -62.7(3)
C6 C1 C2 C3 55.2(3)
C1 C2 C3 C4 -53.6(4)
C2 C3 C4 C5 54.2(4)
C3 C4 C5 C6 -56.1(4)
O1 C1 C6 C5 62.6(3)
C2 C1 C6 C5 -56.0(3)
O1 C1 C6 C7 -69.6(3)
C2 C1 C6 C7 171.7(2)
C4 C5 C6 C1 56.0(3)
C4 C5 C6 C7 -170.8(3)
C1 C6 C7 C8 75.0(3)
C5 C6 C7 C8 -55.1(3)
C1 C6 C7 C9 -165.0(2)
C5 C6 C7 C9 64.9(3)
C1 C6 C7 C11 -49.4(3)
C5 C6 C7 C11 -179.5(2)
C8 C7 C9 C10 -18.4(5)
C11 C7 C9 C10 103.4(4)
C6 C7 C9 C10 -140.4(4)
C8 C7 C11 C12 -15.7(4)
C9 C7 C11 C12 -135.8(3)
C6 C7 C11 C12 109.0(3)
C8 C7 C11 C16 165.4(3)
C9 C7 C11 C16 45.3(4)
C6 C7 C11 C16 -69.9(3)
C16 C11 C12 C13 -0.3(5)
C7 C11 C12 C13 -179.2(3)
C11 C12 C13 C14 -0.2(6)
C12 C13 C14 C15 0.4(6)
C13 C14 C15 C16 0.0(6)
C14 C15 C16 C11 -0.5(6)
C12 C11 C16 C15 0.6(5)
C7 C11 C16 C15 179.6(3)
O3 S1 C17 C18 -47.5(3)
O2 S1 C17 C18 -179.0(2)
O1 S1 C17 C18 65.5(3)
S1 C17 C18 C19 -145.5(2)
S1 C17 C18 C23 -27.4(4)
S1 C17 C18 C24 99.0(3)
C17 C18 C19 O4 21.2(4)
C23 C18 C19 O4 -107.0(4)
C24 C18 C19 O4 148.4(3)
C17 C18 C19 C20 -159.3(3)
C23 C18 C19 C20 72.5(3)
C24 C18 C19 C20 -32.2(3)
O4 C19 C20 C21 177.1(4)
C18 C19 C20 C21 -2.3(4)
C19 C20 C21 C22 -71.0(3)
C19 C20 C21 C24 37.2(3)
C20 C21 C22 C23 71.5(3)
C24 C21 C22 C23 -36.5(4)
C21 C22 C23 C18 1.3(4)
C17 C18 C23 C22 167.7(3)
C19 C18 C23 C22 -70.5(3)
C24 C18 C23 C22 33.3(3)
C20 C21 C24 C25 -173.4(3)
C22 C21 C24 C25 -62.8(3)
C20 C21 C24 C26 61.7(4)
C22 C21 C24 C26 172.3(3)
C20 C21 C24 C18 -55.3(3)
C22 C21 C24 C18 55.3(3)
C17 C18 C24 C25 -70.1(4)
C19 C18 C24 C25 169.7(3)
C23 C18 C24 C25 64.2(3)
C17 C18 C24 C26 54.6(4)
C19 C18 C24 C26 -65.7(3)
C23 C18 C24 C26 -171.1(3)
C17 C18 C24 C21 172.2(3)
C19 C18 C24 C21 52.0(3)
C23 C18 C24 C21 -53.4(3)
